data_4082257
loop_
_publ_author_name
'Pandarus, Valerica'
'Zargarian, Davit'

_publ_section_title
;
 New Pincer-Type Diphosphinito (POCOP) Complexes of Nickel
;
_journal_issue 17
_journal_name_full Organometallics
_journal_page_first 4321
_journal_paper_doi 10.1021/om700400x
_journal_volume 26
_journal_year 2007
_chemical_compound_source 'Synthesized by the authors. See text'
_chemical_formula_moiety 'C20 H34 N Ni O2 P2, C F3 O3 S'
_chemical_formula_sum 'C21 H34 F3 N Ni O5 P2 S'
_chemical_formula_weight 590.19
_chemical_name_systematic
; 
 ? 
;
_space_group_IT_number 14
_symmetry_cell_setting monoclinic
_symmetry_space_group_name_Hall '-P 2ybc'
_symmetry_space_group_name_H-M 'P 1 21/c 1'
_atom_sites_solution_hydrogens geom
_atom_sites_solution_primary direct
_atom_sites_solution_secondary difmap
_audit_creation_method SHELXL-97
_cell_angle_alpha 90.00
_cell_angle_beta 102.516(1)
_cell_angle_gamma 90.00
_cell_formula_units_Z 12
_cell_length_a 20.0267(4)
_cell_length_b 12.6735(2)
_cell_length_c 33.2826(6)
_cell_measurement_reflns_used 24066
_cell_measurement_temperature 150(2)
_cell_measurement_theta_max 68.54
_cell_measurement_theta_min 2.72
_cell_volume 8246.7(3)
_computing_cell_refinement 'SMART (Bruker, 1999)'
_computing_data_collection 'SMART (Bruker, 1999)'
_computing_data_reduction 'SAINT (Bruker, 1999)'
_computing_molecular_graphics 'SHELXTL (Bruker, 1997)'
_computing_publication_material 'UdMX (local program)'
_computing_structure_refinement 'SHELXL97 (Sheldrick, 1997)'
_computing_structure_solution 'SHELXS97 (Sheldrick, 1997)'
_diffrn_ambient_temperature 150(2)
_diffrn_detector_area_resol_mean 5.5
_diffrn_measured_fraction_theta_full 0.990
_diffrn_measured_fraction_theta_max 0.990
_diffrn_measurement_device_type 'Bruker AXS Smart 2K/Platform'
_diffrn_measurement_method \w
_diffrn_radiation_monochromator graphite
_diffrn_radiation_source 'Sealed Tube'
_diffrn_radiation_type CuK\a
_diffrn_radiation_wavelength 1.54178
_diffrn_reflns_av_R_equivalents 0.038
_diffrn_reflns_av_sigmaI/netI 0.0333
_diffrn_reflns_limit_h_max 23
_diffrn_reflns_limit_h_min -24
_diffrn_reflns_limit_k_max 15
_diffrn_reflns_limit_k_min -15
_diffrn_reflns_limit_l_max 39
_diffrn_reflns_limit_l_min -40
_diffrn_reflns_number 113163
_diffrn_reflns_theta_full 68.97
_diffrn_reflns_theta_max 68.97
_diffrn_reflns_theta_min 2.26
_diffrn_standards_decay_% -0.45
_diffrn_standards_number 263
_exptl_absorpt_coefficient_mu 3.287
_exptl_absorpt_correction_T_max 0.925
_exptl_absorpt_correction_T_min 0.854
_exptl_absorpt_correction_type multi-scan
_exptl_absorpt_process_details 'Sadabs (Sheldrick,1996)'
_exptl_crystal_colour yellow
_exptl_crystal_density_diffrn 1.426
_exptl_crystal_density_method 'not measured'
_exptl_crystal_description plate
_exptl_crystal_F_000 3696
_exptl_crystal_size_max 0.06
_exptl_crystal_size_mid 0.04
_exptl_crystal_size_min 0.02
_refine_diff_density_max 0.627
_refine_diff_density_min -0.472
_refine_diff_density_rms 0.063
_refine_ls_extinction_method none
_refine_ls_goodness_of_fit_ref 1.041
_refine_ls_hydrogen_treatment constr
_refine_ls_matrix_type full
_refine_ls_number_parameters 946
_refine_ls_number_reflns 15170
_refine_ls_number_restraints 0
_refine_ls_restrained_S_all 1.041
_refine_ls_R_factor_all 0.0521
_refine_ls_R_factor_gt 0.0364
_refine_ls_shift/su_max 0.004
_refine_ls_shift/su_mean 0.000
_refine_ls_structure_factor_coef Fsqd
_refine_ls_weighting_details 'calc w=1/[\s^2^(Fo^2^)+(0.0598P)^2^] where P=(Fo^2^+2Fc^2^)/3'
_refine_ls_weighting_scheme calc
_refine_ls_wR_factor_gt 0.0974
_refine_ls_wR_factor_ref 0.1056
_reflns_number_gt 11414
_reflns_number_total 15170
_reflns_threshold_expression I>2\s(I)
_cod_data_source_file om700400xsup2.cif
_cod_data_source_block vale15
_cod_depositor_comments
;
The following automatic conversions were performed:

'_symmetry_cell_setting' value 'Monoclinic' changed to 'monoclinic'
according to /home/saulius/struct/CIF-dictionaries/cif_core.dic
dictionary named 'cif_core.dic' version 2.4.2 from
2011-04-26.

'_geom_bond_publ_flag' value 'Y' changed to 'y'
according to /home/saulius/struct/CIF-dictionaries/cif_core.dic
dictionary named 'cif_core.dic' version 2.4.2 from 2011-04-26 (105
times).

'_geom_angle_publ_flag' value 'Y' changed to 'y' according
to /home/saulius/struct/CIF-dictionaries/cif_core.dic dictionary
named 'cif_core.dic' version 2.4.2 from 2011-04-26 (174
times).

'_geom_torsion_publ_flag' value 'Y' changed to 'y' according
to /home/saulius/struct/CIF-dictionaries/cif_core.dic dictionary
named 'cif_core.dic' version 2.4.2 from 2011-04-26 (237 times).

Automatic conversion script
Id: cif_fix_values 1891 2012-01-12 08:04:46Z andrius 
;
_cod_original_sg_symbol_H-M P21/c
_cod_database_code 4082257

loop_
_symmetry_equiv_pos_as_xyz
'x, y, z'
'-x, y+1/2, -z+1/2'
'-x, -y, -z'
'x, -y-1/2, z-1/2'

loop_
_atom_site_label
_atom_site_type_symbol
_atom_site_fract_x
_atom_site_fract_y
_atom_site_fract_z
_atom_site_U_iso_or_equiv
_atom_site_adp_type
_atom_site_occupancy
_atom_site_symmetry_multiplicity
_atom_site_calc_flag
_atom_site_refinement_flags
Ni11 Ni 0.470800(18) 0.17327(3) 0.092476(12) 0.02340(10) Uani 1 1 d .
P11 P 0.50610(3) 0.01478(5) 0.110198(19) 0.02412(13) Uani 1 1 d .
P12 P 0.46238(3) 0.33482(5) 0.070310(18) 0.02430(13) Uani 1 1 d .
O11 O 0.58196(8) 0.00358(12) 0.09864(5) 0.0285(4) Uani 1 1 d .
O12 O 0.53621(8) 0.36277(13) 0.05847(5) 0.0290(4) Uani 1 1 d .
N11 N 0.38218(10) 0.15653(16) 0.10142(6) 0.0287(4) Uani 1 1 d .
C11 C 0.60301(11) 0.09851(18) 0.08452(7) 0.0250(5) Uani 1 1 d .
C12 C 0.55789(11) 0.18341(18) 0.08015(7) 0.0233(5) Uani 1 1 d .
C13 C 0.58081(11) 0.27627(18) 0.06457(7) 0.0243(5) Uani 1 1 d .
C14 C 0.64425(12) 0.28571(19) 0.05495(7) 0.0271(5) Uani 1 1 d .
H14 H 0.6581 0.3501 0.0446 0.033 Uiso 1 1 calc R
C15 C 0.68728(12) 0.1986(2) 0.06083(8) 0.0299(5) Uani 1 1 d .
H15 H 0.7313 0.2038 0.0546 0.036 Uiso 1 1 calc R
C16 C 0.66715(12) 0.1037(2) 0.07569(8) 0.0296(5) Uani 1 1 d .
H16 H 0.6967 0.0443 0.0796 0.036 Uiso 1 1 calc R
C17 C 0.45729(12) -0.09259(19) 0.08180(7) 0.0278(5) Uani 1 1 d .
H17 H 0.4106 -0.0910 0.0880 0.033 Uiso 1 1 calc R
C18 C 0.52584(12) -0.01659(19) 0.16476(7) 0.0297(5) Uani 1 1 d .
H18 H 0.5514 -0.0849 0.1685 0.036 Uiso 1 1 calc R
C19 C 0.40006(12) 0.35154(19) 0.02163(8) 0.0297(5) Uani 1 1 d .
H19 H 0.3538 0.3363 0.0270 0.036 Uiso 1 1 calc R
C110 C 0.45122(12) 0.4460(2) 0.10269(8) 0.0332(6) Uani 1 1 d .
H110 H 0.4556 0.5124 0.0872 0.040 Uiso 1 1 calc R
C111 C 0.44904(14) -0.0715(2) 0.03560(8) 0.0382(6) Uani 1 1 d .
H11A H 0.4943 -0.0672 0.0289 0.057 Uiso 1 1 calc R
H11B H 0.4246 -0.0048 0.0284 0.057 Uiso 1 1 calc R
H11C H 0.4229 -0.1292 0.0199 0.057 Uiso 1 1 calc R
C112 C 0.48757(13) -0.2019(2) 0.09382(8) 0.0349(6) Uani 1 1 d .
H11D H 0.4591 -0.2557 0.0772 0.052 Uiso 1 1 calc R
H11E H 0.4890 -0.2147 0.1230 0.052 Uiso 1 1 calc R
H11F H 0.5340 -0.2053 0.0889 0.052 Uiso 1 1 calc R
C113 C 0.46070(14) -0.0305(2) 0.18143(8) 0.0397(6) Uani 1 1 d .
H11G H 0.4731 -0.0528 0.2103 0.060 Uiso 1 1 calc R
H11H H 0.4314 -0.0841 0.1652 0.060 Uiso 1 1 calc R
H11I H 0.4360 0.0367 0.1795 0.060 Uiso 1 1 calc R
C114 C 0.57310(14) 0.0692(2) 0.18778(8) 0.0415(7) Uani 1 1 d .
H11J H 0.5473 0.1350 0.1877 0.062 Uiso 1 1 calc R
H11K H 0.6112 0.0809 0.1741 0.062 Uiso 1 1 calc R
H11L H 0.5910 0.0467 0.2162 0.062 Uiso 1 1 calc R
C115 C 0.41423(15) 0.2690(2) -0.00874(8) 0.0463(7) Uani 1 1 d .
H11M H 0.3785 0.2723 -0.0340 0.069 Uiso 1 1 calc R
H11N H 0.4145 0.1987 0.0035 0.069 Uiso 1 1 calc R
H11O H 0.4588 0.2829 -0.0153 0.069 Uiso 1 1 calc R
C116 C 0.39808(13) 0.4626(2) 0.00405(9) 0.0405(7) Uani 1 1 d .
H11P H 0.4435 0.4816 -0.0001 0.061 Uiso 1 1 calc R
H11Q H 0.3845 0.5125 0.0233 0.061 Uiso 1 1 calc R
H11R H 0.3650 0.4653 -0.0223 0.061 Uiso 1 1 calc R
C117 C 0.37943(13) 0.4440(2) 0.11236(9) 0.0436(7) Uani 1 1 d .
H11S H 0.3757 0.3831 0.1299 0.065 Uiso 1 1 calc R
H11T H 0.3449 0.4385 0.0866 0.065 Uiso 1 1 calc R
H11U H 0.3721 0.5091 0.1267 0.065 Uiso 1 1 calc R
C118 C 0.50755(13) 0.4455(2) 0.14187(8) 0.0431(7) Uani 1 1 d .
H11V H 0.5037 0.5090 0.1580 0.065 Uiso 1 1 calc R
H11W H 0.5523 0.4443 0.1345 0.065 Uiso 1 1 calc R
H11X H 0.5027 0.3828 0.1582 0.065 Uiso 1 1 calc R
C119 C 0.32880(12) 0.1446(2) 0.10748(8) 0.0305(5) Uani 1 1 d .
C120 C 0.26087(13) 0.1293(2) 0.11520(9) 0.0450(7) Uani 1 1 d .
H12A H 0.2276 0.1696 0.0950 0.067 Uiso 1 1 calc R
H12B H 0.2600 0.1538 0.1430 0.067 Uiso 1 1 calc R
H12C H 0.2491 0.0542 0.1127 0.067 Uiso 1 1 calc R
C1 C 0.06800(13) 0.1452(2) 0.09916(9) 0.0365(6) Uani 1 1 d .
S11 S 0.06233(3) 0.24642(5) 0.059657(19) 0.03271(14) Uani 1 1 d .
F11 F 0.00969(9) 0.13288(15) 0.11121(6) 0.0615(5) Uani 1 1 d .
F12 F 0.08534(11) 0.05245(13) 0.08612(6) 0.0691(6) Uani 1 1 d .
F13 F 0.11575(9) 0.16912(15) 0.13249(5) 0.0564(5) Uani 1 1 d .
O13 O 0.12859(11) 0.24261(17) 0.04975(7) 0.0514(5) Uani 1 1 d .
O14 O 0.04791(10) 0.33989(14) 0.08034(6) 0.0435(5) Uani 1 1 d .
O15 O 0.00698(12) 0.20919(19) 0.02820(7) 0.0638(7) Uani 1 1 d .
Ni21 Ni 0.195018(19) 0.65420(3) 0.229760(12) 0.02615(10) Uani 1 1 d .
P21 P 0.19729(3) 0.81601(5) 0.24993(2) 0.02957(14) Uani 1 1 d .
P22 P 0.16501(3) 0.49353(5) 0.212682(19) 0.02646(14) Uani 1 1 d .
O21 O 0.12615(9) 0.83597(13) 0.26617(6) 0.0356(4) Uani 1 1 d .
O22 O 0.09031(8) 0.47615(13) 0.22542(5) 0.0300(4) Uani 1 1 d .
N21 N 0.28152(10) 0.65022(16) 0.21664(6) 0.0311(5) Uani 1 1 d .
C21 C 0.08550(12) 0.74532(19) 0.26218(8) 0.0306(5) Uani 1 1 d .
C22 C 0.11021(11) 0.65591(19) 0.24548(7) 0.0260(5) Uani 1 1 d .
C23 C 0.06813(12) 0.56688(19) 0.24190(7) 0.0267(5) Uani 1 1 d .
C24 C 0.00637(12) 0.5645(2) 0.25389(7) 0.0305(5) Uani 1 1 d .
H24 H -0.0208 0.5023 0.2509 0.037 Uiso 1 1 calc R
C25 C -0.01495(12) 0.6563(2) 0.27058(8) 0.0346(6) Uani 1 1 d .
H25 H -0.0570 0.6562 0.2794 0.042 Uiso 1 1 calc R
C26 C 0.02412(13) 0.7478(2) 0.27462(8) 0.0361(6) Uani 1 1 d .
H26 H 0.0090 0.8104 0.2856 0.043 Uiso 1 1 calc R
C27 C 0.26234(15) 0.8587(2) 0.29405(9) 0.0495(8) Uani 1 1 d .
H27 H 0.2499 0.9308 0.3022 0.059 Uiso 1 1 calc R
C28 C 0.19216(15) 0.9106(2) 0.20812(9) 0.0459(7) Uani 1 1 d .
H28 H 0.2326 0.8984 0.1956 0.055 Uiso 1 1 calc R
C29 C 0.14472(12) 0.4571(2) 0.15854(8) 0.0323(6) Uani 1 1 d .
H29 H 0.1156 0.3923 0.1554 0.039 Uiso 1 1 calc R
C210 C 0.21902(12) 0.3929(2) 0.24177(8) 0.0331(6) Uani 1 1 d .
H210 H 0.2607 0.3861 0.2300 0.040 Uiso 1 1 calc R
C211 C 0.33255(17) 0.8653(3) 0.28263(13) 0.0802(13) Uani 1 1 d .
H21A H 0.3657 0.8968 0.3055 0.120 Uiso 1 1 calc R
H21B H 0.3290 0.9091 0.2580 0.120 Uiso 1 1 calc R
H21C H 0.3477 0.7943 0.2771 0.120 Uiso 1 1 calc R
C212 C 0.2622(2) 0.7843(3) 0.32969(10) 0.0753(12) Uani 1 1 d .
H21D H 0.2719 0.7123 0.3217 0.113 Uiso 1 1 calc R
H21E H 0.2172 0.7860 0.3368 0.113 Uiso 1 1 calc R
H21F H 0.2973 0.8062 0.3535 0.113 Uiso 1 1 calc R
C213 C 0.19431(18) 1.0227(3) 0.22152(12) 0.0641(9) Uani 1 1 d .
H21G H 0.1884 1.0689 0.1974 0.096 Uiso 1 1 calc R
H21H H 0.2385 1.0374 0.2400 0.096 Uiso 1 1 calc R
H21I H 0.1574 1.0358 0.2360 0.096 Uiso 1 1 calc R
C214 C 0.12789(17) 0.8860(3) 0.17516(10) 0.0572(9) Uani 1 1 d .
H21J H 0.0872 0.8976 0.1865 0.086 Uiso 1 1 calc R
H21K H 0.1292 0.8122 0.1665 0.086 Uiso 1 1 calc R
H21L H 0.1261 0.9323 0.1514 0.086 Uiso 1 1 calc R
C215 C 0.20888(14) 0.4328(2) 0.14211(9) 0.0443(7) Uani 1 1 d .
H21M H 0.1955 0.4118 0.1131 0.066 Uiso 1 1 calc R
H21N H 0.2344 0.3752 0.1581 0.066 Uiso 1 1 calc R
H21O H 0.2378 0.4958 0.1445 0.066 Uiso 1 1 calc R
C216 C 0.10296(13) 0.5463(2) 0.13409(8) 0.0383(6) Uani 1 1 d .
H21P H 0.1322 0.6083 0.1341 0.057 Uiso 1 1 calc R
H21Q H 0.0647 0.5646 0.1468 0.057 Uiso 1 1 calc R
H21R H 0.0852 0.5232 0.1057 0.057 Uiso 1 1 calc R
C217 C 0.24223(15) 0.4285(2) 0.28657(9) 0.0460(7) Uani 1 1 d .
H21S H 0.2021 0.4400 0.2984 0.069 Uiso 1 1 calc R
H21T H 0.2682 0.4944 0.2876 0.069 Uiso 1 1 calc R
H21U H 0.2713 0.3739 0.3023 0.069 Uiso 1 1 calc R
C218 C 0.18385(15) 0.2851(2) 0.23835(10) 0.0505(8) Uani 1 1 d .
H21V H 0.2148 0.2331 0.2544 0.076 Uiso 1 1 calc R
H21W H 0.1721 0.2633 0.2094 0.076 Uiso 1 1 calc R
H21X H 0.1421 0.2898 0.2491 0.076 Uiso 1 1 calc R
C219 C 0.33504(13) 0.6489(2) 0.21028(8) 0.0329(6) Uani 1 1 d .
C220 C 0.40445(13) 0.6490(3) 0.20360(9) 0.0450(7) Uani 1 1 d .
H22A H 0.4334 0.6939 0.2243 0.068 Uiso 1 1 calc R
H22B H 0.4043 0.6764 0.1760 0.068 Uiso 1 1 calc R
H22C H 0.4224 0.5768 0.2060 0.068 Uiso 1 1 calc R
C2 C 0.40138(14) 0.1987(2) 0.26752(8) 0.0389(6) Uani 1 1 d .
S21 S 0.40444(4) 0.28422(6) 0.22398(2) 0.03868(16) Uani 1 1 d .
F21 F 0.34095(9) 0.1992(2) 0.27721(7) 0.0794(7) Uani 1 1 d .
F22 F 0.41637(11) 0.09947(14) 0.26069(6) 0.0672(6) Uani 1 1 d .
F23 F 0.44677(9) 0.22665(15) 0.30130(5) 0.0572(5) Uani 1 1 d .
O23 O 0.47262(12) 0.2694(2) 0.21898(8) 0.0766(8) Uani 1 1 d .
O24 O 0.38930(11) 0.38657(16) 0.23749(7) 0.0530(5) Uani 1 1 d .
O25 O 0.35166(14) 0.2405(2) 0.19253(7) 0.0753(8) Uani 1 1 d .
Ni31 Ni 0.860355(19) 0.70398(3) 0.074287(12) 0.02434(10) Uani 1 1 d .
P31 P 0.85242(3) 0.53317(5) 0.067585(19) 0.02481(13) Uani 1 1 d .
P32 P 0.83854(3) 0.86915(5) 0.08291(2) 0.02674(14) Uani 1 1 d .
O31 O 0.77893(8) 0.50049(12) 0.07894(5) 0.0301(4) Uani 1 1 d .
O32 O 0.76860(8) 0.87124(12) 0.10147(5) 0.0293(4) Uani 1 1 d .
N31 N 0.94918(10) 0.72614(16) 0.06562(6) 0.0283(4) Uani 1 1 d .
C31 C 0.74705(11) 0.58698(18) 0.09262(7) 0.0262(5) Uani 1 1 d .
C32 C 0.77632(11) 0.68606(18) 0.09011(7) 0.0250(5) Uani 1 1 d .
C33 C 0.74181(11) 0.77060(19) 0.10373(7) 0.0258(5) Uani 1 1 d .
C34 C 0.68344(12) 0.7588(2) 0.11912(7) 0.0292(5) Uani 1 1 d .
H34 H 0.6616 0.8183 0.1280 0.035 Uiso 1 1 calc R
C35 C 0.65763(12) 0.6578(2) 0.12128(8) 0.0308(6) Uani 1 1 d .
H35 H 0.6177 0.6482 0.1319 0.037 Uiso 1 1 calc R
C36 C 0.68922(12) 0.5705(2) 0.10812(8) 0.0303(5) Uani 1 1 d .
H36 H 0.6715 0.5015 0.1097 0.036 Uiso 1 1 calc R
C37 C 0.91281(12) 0.4532(2) 0.10374(8) 0.0328(6) Uani 1 1 d .
H37 H 0.9587 0.4609 0.0968 0.039 Uiso 1 1 calc R
C38 C 0.84503(12) 0.47835(19) 0.01645(8) 0.0311(5) Uani 1 1 d .
H38 H 0.8305 0.4030 0.0171 0.037 Uiso 1 1 calc R
C39 C 0.89930(13) 0.9404(2) 0.12231(8) 0.0353(6) Uani 1 1 d .
H39 H 0.9413 0.9537 0.1114 0.042 Uiso 1 1 calc R
C310 C 0.81542(13) 0.9527(2) 0.03728(8) 0.0356(6) Uani 1 1 d .
H310 H 0.7957 1.0198 0.0455 0.043 Uiso 1 1 calc R
C311 C 0.91794(15) 0.4965(2) 0.14715(9) 0.0468(7) Uani 1 1 d .
H31A H 0.8742 0.4865 0.1553 0.070 Uiso 1 1 calc R
H31B H 0.9289 0.5719 0.1476 0.070 Uiso 1 1 calc R
H31C H 0.9540 0.4589 0.1664 0.070 Uiso 1 1 calc R
C312 C 0.89414(14) 0.3357(2) 0.10090(9) 0.0433(7) Uani 1 1 d .
H31D H 0.9255 0.2969 0.1226 0.065 Uiso 1 1 calc R
H31E H 0.8979 0.3084 0.0739 0.065 Uiso 1 1 calc R
H31F H 0.8471 0.3268 0.1044 0.065 Uiso 1 1 calc R
C313 C 0.91416(13) 0.4812(2) 0.00416(9) 0.0400(6) Uani 1 1 d .
H31G H 0.9090 0.4538 -0.0239 0.060 Uiso 1 1 calc R
H31H H 0.9470 0.4374 0.0232 0.060 Uiso 1 1 calc R
H31I H 0.9308 0.5540 0.0053 0.060 Uiso 1 1 calc R
C314 C 0.78988(13) 0.5375(2) -0.01423(9) 0.0440(7) Uani 1 1 d .
H31J H 0.8049 0.6102 -0.0170 0.066 Uiso 1 1 calc R
H31K H 0.7473 0.5380 -0.0043 0.066 Uiso 1 1 calc R
H31L H 0.7821 0.5022 -0.0410 0.066 Uiso 1 1 calc R
C315 C 0.91958(14) 0.8696(2) 0.16022(9) 0.0451(7) Uani 1 1 d .
H31M H 0.9502 0.9084 0.1822 0.068 Uiso 1 1 calc R
H31N H 0.9431 0.8067 0.1531 0.068 Uiso 1 1 calc R
H31O H 0.8785 0.8482 0.1696 0.068 Uiso 1 1 calc R
C316 C 0.87179(14) 1.0477(2) 0.13281(9) 0.0420(7) Uani 1 1 d .
H31P H 0.8286 1.0374 0.1416 0.063 Uiso 1 1 calc R
H31Q H 0.8640 1.0932 0.1084 0.063 Uiso 1 1 calc R
H31R H 0.9052 1.0810 0.1551 0.063 Uiso 1 1 calc R
C317 C 0.87778(15) 0.9807(2) 0.01989(10) 0.0481(7) Uani 1 1 d .
H31S H 0.8989 0.9158 0.0125 0.072 Uiso 1 1 calc R
H31T H 0.9109 1.0194 0.0407 0.072 Uiso 1 1 calc R
H31U H 0.8635 1.0248 -0.0047 0.072 Uiso 1 1 calc R
C318 C 0.76012(15) 0.8974(2) 0.00533(9) 0.0498(8) Uani 1 1 d .
H31V H 0.7437 0.9451 -0.0179 0.075 Uiso 1 1 calc R
H31W H 0.7219 0.8779 0.0179 0.075 Uiso 1 1 calc R
H31X H 0.7793 0.8337 -0.0045 0.075 Uiso 1 1 calc R
C319 C 1.00301(12) 0.74835(19) 0.06274(7) 0.0279(5) Uani 1 1 d .
C320 C 1.07161(12) 0.7783(2) 0.05964(8) 0.0361(6) Uani 1 1 d .
H32A H 1.0761 0.7715 0.0310 0.054 Uiso 1 1 calc R
H32B H 1.1049 0.7321 0.0772 0.054 Uiso 1 1 calc R
H32C H 1.0802 0.8517 0.0686 0.054 Uiso 1 1 calc R
C3 C 0.27080(15) 0.7740(3) 0.04957(10) 0.0519(8) Uani 1 1 d .
S31 S 0.26603(4) 0.78453(7) 0.10280(2) 0.0526(2) Uani 1 1 d .
F31 F 0.30987(13) 0.6979(2) 0.04207(9) 0.1058(9) Uani 1 1 d .
F32 F 0.21014(9) 0.76281(19) 0.02463(6) 0.0736(6) Uani 1 1 d .
F33 F 0.29849(10) 0.86133(19) 0.03713(6) 0.0814(7) Uani 1 1 d .
O33 O 0.22394(15) 0.8737(2) 0.10239(10) 0.0989(11) Uani 1 1 d .
O34 O 0.33487(12) 0.7928(3) 0.12400(8) 0.0987(11) Uani 1 1 d .
O35 O 0.23152(14) 0.6888(3) 0.10860(10) 0.1043(12) Uani 1 1 d .

loop_
_atom_site_aniso_label
_atom_site_aniso_U_11
_atom_site_aniso_U_22
_atom_site_aniso_U_33
_atom_site_aniso_U_23
_atom_site_aniso_U_13
_atom_site_aniso_U_12
Ni11 0.01980(19) 0.0248(2) 0.0257(2) 0.00360(16) 0.00531(16) 0.00286(16)
P11 0.0216(3) 0.0238(3) 0.0269(3) 0.0017(2) 0.0051(2) 0.0013(2)
P12 0.0226(3) 0.0253(3) 0.0250(3) 0.0038(2) 0.0052(2) 0.0037(2)
O11 0.0237(8) 0.0231(8) 0.0396(10) 0.0050(7) 0.0087(7) 0.0029(7)
O12 0.0258(8) 0.0277(9) 0.0340(9) 0.0071(7) 0.0077(7) 0.0038(7)
N11 0.0257(11) 0.0302(11) 0.0307(11) 0.0030(9) 0.0068(9) 0.0042(9)
C11 0.0247(11) 0.0255(12) 0.0239(12) 0.0001(9) 0.0034(9) -0.0011(10)
C12 0.0212(11) 0.0254(12) 0.0222(12) -0.0004(9) 0.0025(9) 0.0006(10)
C13 0.0236(11) 0.0263(12) 0.0217(12) 0.0009(9) 0.0021(9) 0.0044(10)
C14 0.0271(12) 0.0277(12) 0.0268(13) 0.0023(10) 0.0062(10) -0.0028(10)
C15 0.0206(11) 0.0372(14) 0.0330(14) 0.0013(11) 0.0083(10) 0.0001(11)
C16 0.0244(12) 0.0301(13) 0.0344(14) 0.0003(11) 0.0064(10) 0.0046(10)
C17 0.0248(12) 0.0301(13) 0.0288(13) -0.0013(10) 0.0063(10) -0.0019(10)
C18 0.0336(13) 0.0267(13) 0.0272(13) 0.0029(10) 0.0033(10) 0.0026(11)
C19 0.0253(12) 0.0341(14) 0.0287(13) 0.0050(10) 0.0036(10) 0.0027(11)
C110 0.0340(13) 0.0319(14) 0.0340(14) -0.0018(11) 0.0078(11) 0.0033(11)
C111 0.0412(15) 0.0427(16) 0.0296(14) -0.0025(12) 0.0054(11) -0.0027(13)
C112 0.0378(14) 0.0286(13) 0.0376(15) -0.0040(11) 0.0064(12) -0.0026(11)
C113 0.0462(16) 0.0467(16) 0.0277(14) 0.0039(12) 0.0114(12) -0.0020(13)
C114 0.0474(16) 0.0382(15) 0.0328(15) -0.0012(12) -0.0048(12) -0.0034(13)
C115 0.0523(18) 0.0538(19) 0.0290(15) -0.0038(13) 0.0005(13) 0.0127(15)
C116 0.0353(14) 0.0428(16) 0.0400(16) 0.0143(13) 0.0009(12) 0.0005(13)
C117 0.0359(14) 0.0530(18) 0.0431(17) -0.0136(14) 0.0114(12) 0.0077(13)
C118 0.0382(15) 0.0521(18) 0.0371(16) -0.0110(13) 0.0037(12) -0.0047(13)
C119 0.0252(13) 0.0345(14) 0.0314(14) -0.0015(11) 0.0050(10) 0.0025(11)
C120 0.0266(13) 0.0600(19) 0.0513(18) -0.0119(15) 0.0150(12) -0.0036(13)
C1 0.0328(14) 0.0352(15) 0.0412(16) 0.0026(12) 0.0075(12) 0.0004(12)
S11 0.0357(3) 0.0317(3) 0.0290(3) 0.0020(3) 0.0032(3) 0.0037(3)
F11 0.0429(10) 0.0622(12) 0.0847(14) 0.0245(10) 0.0256(9) -0.0028(9)
F12 0.1025(16) 0.0309(9) 0.0789(14) 0.0081(9) 0.0304(12) 0.0175(10)
F13 0.0482(10) 0.0770(13) 0.0388(10) 0.0165(9) -0.0019(8) 0.0013(9)
O13 0.0532(12) 0.0523(13) 0.0564(13) 0.0150(10) 0.0285(10) 0.0118(10)
O14 0.0458(11) 0.0313(10) 0.0535(13) -0.0030(9) 0.0111(9) 0.0057(9)
O15 0.0689(15) 0.0693(16) 0.0395(12) -0.0022(11) -0.0186(11) -0.0068(12)
Ni21 0.0225(2) 0.0291(2) 0.0267(2) -0.00271(17) 0.00496(16) -0.00322(17)
P21 0.0292(3) 0.0267(3) 0.0306(3) 0.0010(3) 0.0017(3) -0.0027(3)
P22 0.0218(3) 0.0290(3) 0.0285(3) -0.0042(3) 0.0054(2) -0.0018(2)
O21 0.0386(10) 0.0276(9) 0.0427(11) -0.0058(8) 0.0136(8) -0.0019(8)
O22 0.0241(8) 0.0283(9) 0.0392(10) -0.0052(7) 0.0103(7) -0.0027(7)
N21 0.0284(11) 0.0338(12) 0.0306(12) -0.0018(9) 0.0053(9) -0.0053(9)
C21 0.0332(13) 0.0299(13) 0.0277(13) 0.0000(10) 0.0041(10) 0.0001(11)
C22 0.0241(11) 0.0295(13) 0.0231(12) 0.0012(10) 0.0020(9) 0.0001(10)
C23 0.0265(12) 0.0287(13) 0.0234(12) -0.0006(10) 0.0020(9) 0.0030(10)
C24 0.0237(12) 0.0358(14) 0.0306(13) 0.0033(11) 0.0028(10) -0.0004(11)
C25 0.0263(12) 0.0426(15) 0.0371(15) 0.0026(12) 0.0115(11) 0.0077(12)
C26 0.0370(14) 0.0346(14) 0.0385(15) -0.0034(12) 0.0119(12) 0.0075(12)
C27 0.0500(17) 0.0406(17) 0.0479(18) -0.0164(14) -0.0113(14) 0.0000(14)
C28 0.0467(17) 0.0402(16) 0.0509(18) 0.0119(14) 0.0104(14) 0.0022(14)
C29 0.0313(13) 0.0351(14) 0.0301(14) -0.0065(11) 0.0056(10) -0.0024(11)
C210 0.0255(12) 0.0371(14) 0.0364(15) -0.0022(11) 0.0062(11) 0.0010(11)
C211 0.046(2) 0.076(3) 0.103(3) -0.027(2) -0.019(2) -0.0081(19)
C212 0.104(3) 0.072(3) 0.0346(19) -0.0083(17) -0.0185(19) 0.011(2)
C213 0.073(2) 0.048(2) 0.070(2) 0.0025(17) 0.0113(19) 0.0035(18)
C214 0.067(2) 0.057(2) 0.0409(18) 0.0091(15) -0.0028(16) 0.0065(17)
C215 0.0429(16) 0.0545(18) 0.0379(16) -0.0100(14) 0.0138(13) 0.0057(14)
C216 0.0377(14) 0.0412(16) 0.0332(15) -0.0020(12) 0.0016(11) -0.0033(12)
C217 0.0460(16) 0.0523(18) 0.0370(16) 0.0057(14) 0.0033(13) -0.0004(14)
C218 0.0435(17) 0.0356(16) 0.066(2) 0.0043(15) -0.0028(15) 0.0031(13)
C219 0.0284(13) 0.0399(15) 0.0289(14) -0.0019(11) 0.0027(11) -0.0056(11)
C220 0.0276(13) 0.065(2) 0.0448(17) -0.0029(15) 0.0124(12) -0.0054(13)
C2 0.0352(14) 0.0471(17) 0.0349(15) -0.0041(13) 0.0087(12) -0.0002(13)
S21 0.0430(4) 0.0409(4) 0.0329(4) -0.0006(3) 0.0100(3) 0.0076(3)
F21 0.0421(10) 0.126(2) 0.0765(15) 0.0318(13) 0.0262(10) 0.0088(11)
F22 0.1098(16) 0.0403(10) 0.0514(12) 0.0002(8) 0.0173(11) 0.0020(10)
F23 0.0615(11) 0.0648(12) 0.0366(9) -0.0049(8) -0.0082(8) -0.0017(9)
O23 0.0679(15) 0.0835(18) 0.095(2) 0.0444(15) 0.0545(15) 0.0337(14)
O24 0.0555(13) 0.0386(11) 0.0625(14) -0.0059(10) 0.0079(11) 0.0067(10)
O25 0.109(2) 0.0664(16) 0.0359(13) -0.0043(11) -0.0162(13) -0.0054(15)
Ni31 0.0207(2) 0.0215(2) 0.0321(2) -0.00153(16) 0.00831(16) -0.00095(16)
P31 0.0218(3) 0.0214(3) 0.0321(3) -0.0001(2) 0.0079(2) 0.0000(2)
P32 0.0258(3) 0.0222(3) 0.0337(3) -0.0035(3) 0.0097(3) -0.0010(2)
O31 0.0261(8) 0.0235(8) 0.0434(10) -0.0019(7) 0.0134(7) -0.0024(7)
O32 0.0266(8) 0.0233(8) 0.0401(10) -0.0057(7) 0.0118(7) -0.0011(7)
N31 0.0265(11) 0.0265(11) 0.0326(12) -0.0016(9) 0.0078(9) -0.0005(9)
C31 0.0231(11) 0.0255(12) 0.0290(13) -0.0009(10) 0.0038(9) 0.0027(10)
C32 0.0205(11) 0.0277(12) 0.0266(12) -0.0005(10) 0.0046(9) 0.0010(10)
C33 0.0237(11) 0.0276(12) 0.0254(12) -0.0021(10) 0.0037(9) -0.0012(10)
C34 0.0247(12) 0.0360(14) 0.0269(13) -0.0057(10) 0.0053(10) 0.0015(11)
C35 0.0235(12) 0.0418(15) 0.0288(13) -0.0022(11) 0.0096(10) -0.0028(11)
C36 0.0274(12) 0.0318(13) 0.0327(14) -0.0010(11) 0.0088(10) -0.0050(11)
C37 0.0278(12) 0.0293(13) 0.0406(15) 0.0048(11) 0.0058(11) 0.0033(11)
C38 0.0329(13) 0.0267(13) 0.0329(14) -0.0027(10) 0.0055(11) -0.0020(11)
C39 0.0292(13) 0.0327(14) 0.0456(16) -0.0106(12) 0.0113(11) -0.0068(11)
C310 0.0438(15) 0.0264(13) 0.0399(15) 0.0024(11) 0.0164(12) 0.0074(12)
C311 0.0503(17) 0.0501(18) 0.0373(16) 0.0059(13) 0.0039(13) 0.0034(15)
C312 0.0423(16) 0.0323(15) 0.0548(19) 0.0100(13) 0.0092(14) 0.0035(13)
C313 0.0408(15) 0.0426(16) 0.0399(16) -0.0025(13) 0.0161(12) 0.0066(13)
C314 0.0351(14) 0.0556(19) 0.0391(16) 0.0032(14) 0.0032(12) 0.0013(14)
C315 0.0411(15) 0.0467(17) 0.0430(17) -0.0122(14) -0.0011(13) 0.0018(14)
C316 0.0460(16) 0.0312(14) 0.0503(18) -0.0121(13) 0.0139(13) -0.0079(13)
C317 0.0577(18) 0.0415(16) 0.0517(19) 0.0086(14) 0.0266(15) 0.0030(15)
C318 0.0560(18) 0.0519(19) 0.0387(17) 0.0026(14) 0.0038(14) 0.0034(15)
C319 0.0273(13) 0.0278(13) 0.0275(13) -0.0013(10) 0.0036(10) 0.0006(10)
C320 0.0240(12) 0.0487(16) 0.0353(15) 0.0012(12) 0.0055(11) -0.0078(12)
C3 0.0419(17) 0.057(2) 0.056(2) -0.0123(16) 0.0097(15) -0.0090(15)
S31 0.0389(4) 0.0764(6) 0.0429(4) 0.0032(4) 0.0099(3) -0.0134(4)
F31 0.0899(17) 0.109(2) 0.132(2) -0.0302(17) 0.0537(16) 0.0274(15)
F32 0.0493(11) 0.1116(18) 0.0565(12) -0.0256(12) 0.0040(9) -0.0273(11)
F33 0.0683(13) 0.1107(18) 0.0609(13) 0.0223(12) 0.0044(10) -0.0387(13)
O33 0.084(2) 0.103(2) 0.114(3) -0.061(2) 0.0309(18) -0.0039(18)
O34 0.0468(14) 0.192(3) 0.0497(15) 0.0309(18) -0.0057(11) -0.0422(18)
O35 0.0724(18) 0.124(3) 0.114(3) 0.064(2) 0.0132(17) -0.0392(18)

loop_
_atom_type_symbol
_atom_type_description
_atom_type_scat_dispersion_real
_atom_type_scat_dispersion_imag
_atom_type_scat_source
C C 0.0181 0.0091 'International Tables Vol C Tables 4.2.6.8 and 6.1.1.4'
H H 0.0000 0.0000 'International Tables Vol C Tables 4.2.6.8 and 6.1.1.4'
N N 0.0311 0.0180 'International Tables Vol C Tables 4.2.6.8 and 6.1.1.4'
O O 0.0492 0.0322 'International Tables Vol C Tables 4.2.6.8 and 6.1.1.4'
F F 0.0727 0.0534 'International Tables Vol C Tables 4.2.6.8 and 6.1.1.4'
P P 0.2955 0.4335 'International Tables Vol C Tables 4.2.6.8 and 6.1.1.4'
S S 0.3331 0.5567 'International Tables Vol C Tables 4.2.6.8 and 6.1.1.4'
Ni Ni -3.0029 0.5091 'International Tables Vol C Tables 4.2.6.8 and 6.1.1.4'

loop_
_geom_angle_atom_site_label_1
_geom_angle_atom_site_label_2
_geom_angle_atom_site_label_3
_geom_angle
_geom_angle_publ_flag
N11 NI11 C12 175.79(10) y
N11 NI11 P11 96.67(6) y
C12 NI11 P11 81.93(7) y
N11 NI11 P12 98.87(6) y
C12 NI11 P12 82.46(7) y
P11 NI11 P12 164.38(3) y
O11 P11 C17 103.47(10) y
O11 P11 C18 101.66(10) y
C17 P11 C18 109.40(11) y
O11 P11 NI11 106.16(6) y
C17 P11 NI11 116.45(8) y
C18 P11 NI11 117.52(8) y
O12 P12 C110 101.96(10) y
O12 P12 C19 103.78(10) y
C110 P12 C19 106.70(11) y
O12 P12 NI11 106.04(6) y
C110 P12 NI11 122.70(9) y
C19 P12 NI11 113.44(8) y
C11 O11 P11 111.47(14) y
C13 O12 P12 111.95(14) y
C119 N11 NI11 178.5(2) y
C16 C11 O11 118.6(2) y
C16 C11 C12 123.6(2) y
O11 C11 C12 117.8(2) y
C11 C12 C13 115.5(2) y
C11 C12 NI11 122.41(17) y
C13 C12 NI11 122.09(17) y
C14 C13 O12 119.2(2) y
C14 C13 C12 123.3(2) y
O12 C13 C12 117.4(2) y
C13 C14 C15 118.2(2) y
C13 C14 H14 120.9 ?
C15 C14 H14 120.9 ?
C14 C15 C16 121.2(2) y
C14 C15 H15 119.4 ?
C16 C15 H15 119.4 ?
C11 C16 C15 118.1(2) y
C11 C16 H16 120.9 ?
C15 C16 H16 120.9 ?
C112 C17 C111 111.7(2) y
C112 C17 P11 113.83(17) y
C111 C17 P11 108.67(17) y
C112 C17 H17 107.4 ?
C111 C17 H17 107.4 ?
P11 C17 H17 107.4 ?
C114 C18 C113 112.4(2) y
C114 C18 P11 108.74(17) y
C113 C18 P11 111.62(17) y
C114 C18 H18 108 ?
C113 C18 H18 108 ?
P11 C18 H18 108 ?
C116 C19 C115 111.9(2) y
C116 C19 P12 113.79(18) y
C115 C19 P12 108.57(17) y
C116 C19 H19 107.4 ?
C115 C19 H19 107.4 ?
P12 C19 H19 107.4 ?
C118 C110 C117 111.8(2) y
C118 C110 P12 109.88(18) y
C117 C110 P12 110.59(18) y
C118 C110 H110 108.1 ?
C117 C110 H110 108.1 ?
P12 C110 H110 108.1 ?
C17 C111 H11A 109.5 ?
C17 C111 H11B 109.5 ?
H11A C111 H11B 109.5 ?
C17 C111 H11C 109.5 ?
H11A C111 H11C 109.5 ?
H11B C111 H11C 109.5 ?
C17 C112 H11D 109.5 ?
C17 C112 H11E 109.5 ?
H11D C112 H11E 109.5 ?
C17 C112 H11F 109.5 ?
H11D C112 H11F 109.5 ?
H11E C112 H11F 109.5 ?
C18 C113 H11G 109.5 ?
C18 C113 H11H 109.5 ?
H11G C113 H11H 109.5 ?
C18 C113 H11I 109.5 ?
H11G C113 H11I 109.5 ?
H11H C113 H11I 109.5 ?
C18 C114 H11J 109.5 ?
C18 C114 H11K 109.5 ?
H11J C114 H11K 109.5 ?
C18 C114 H11L 109.5 ?
H11J C114 H11L 109.5 ?
H11K C114 H11L 109.5 ?
C19 C115 H11M 109.5 ?
C19 C115 H11N 109.5 ?
H11M C115 H11N 109.5 ?
C19 C115 H11O 109.5 ?
H11M C115 H11O 109.5 ?
H11N C115 H11O 109.5 ?
C19 C116 H11P 109.5 ?
C19 C116 H11Q 109.5 ?
H11P C116 H11Q 109.5 ?
C19 C116 H11R 109.5 ?
H11P C116 H11R 109.5 ?
H11Q C116 H11R 109.5 ?
C110 C117 H11S 109.5 ?
C110 C117 H11T 109.5 ?
H11S C117 H11T 109.5 ?
C110 C117 H11U 109.5 ?
H11S C117 H11U 109.5 ?
H11T C117 H11U 109.5 ?
C110 C118 H11V 109.5 ?
C110 C118 H11W 109.5 ?
H11V C118 H11W 109.5 ?
C110 C118 H11X 109.5 ?
H11V C118 H11X 109.5 ?
H11W C118 H11X 109.5 ?
N11 C119 C120 179.9(4) y
C119 C120 H12A 109.5 ?
C119 C120 H12B 109.5 ?
H12A C120 H12B 109.5 ?
C119 C120 H12C 109.5 ?
H12A C120 H12C 109.5 ?
H12B C120 H12C 109.5 ?
F11 C1 F12 107.8(2) y
F11 C1 F13 107.2(2) y
F12 C1 F13 106.4(2) y
F11 C1 S11 112.38(18) y
F12 C1 S11 111.6(2) y
F13 C1 S11 111.22(18) y
O15 S11 O14 114.85(13) y
O15 S11 O13 115.42(14) y
O14 S11 O13 115.55(13) y
O15 S11 C1 102.32(13) y
O14 S11 C1 102.89(13) y
O13 S11 C1 103.04(12) y
N21 NI21 C22 177.25(10) y
N21 NI21 P21 98.04(7) y
C22 NI21 P21 82.06(8) y
N21 NI21 P22 97.55(7) y
C22 NI21 P22 82.41(8) y
P21 NI21 P22 164.39(3) y
O21 P21 C27 102.01(13) y
O21 P21 C28 103.86(12) y
C27 P21 C28 109.40(15) y
O21 P21 NI21 106.66(7) y
C27 P21 NI21 119.8(1) y
C28 P21 NI21 113.21(11) y
O22 P22 C210 103.74(10) y
O22 P22 C29 101.52(10) y
C210 P22 C29 109.30(12) y
O22 P22 NI21 105.83(6) y
C210 P22 NI21 114.99(8) y
C29 P22 NI21 119.25(9) y
C21 O21 P21 111.68(15) y
C23 O22 P22 112.04(14) y
C219 N21 NI21 177.2(2) y
C26 C21 O21 119.4(2) y
C26 C21 C22 123.5(2) y
O21 C21 C22 117.1(2) y
C23 C22 C21 115.4(2) y
C23 C22 NI21 122.05(18) y
C21 C22 NI21 122.54(18) y
C24 C23 O22 118.7(2) y
C24 C23 C22 123.7(2) y
O22 C23 C22 117.6(2) y
C23 C24 C25 117.9(2) y
C23 C24 H24 121.1 ?
C25 C24 H24 121.1 ?
C26 C25 C24 121.4(2) y
C26 C25 H25 119.3 ?
C24 C25 H25 119.3 ?
C21 C26 C25 118.1(2) y
C21 C26 H26 120.9 ?
C25 C26 H26 120.9 ?
C212 C27 C211 112.6(3) y
C212 C27 P21 108.9(2) y
C211 C27 P21 110.5(2) y
C212 C27 H27 108.3 ?
C211 C27 H27 108.3 ?
P21 C27 H27 108.3 ?
C213 C28 C214 112.0(3) y
C213 C28 P21 114.0(2) y
C214 C28 P21 108.2(2) y
C213 C28 H28 107.5 ?
C214 C28 H28 107.5 ?
P21 C28 H28 107.5 ?
C216 C29 C215 111.2(2) y
C216 C29 P22 108.57(18) y
C215 C29 P22 112.33(17) y
C216 C29 H29 108.2 ?
C215 C29 H29 108.2 ?
P22 C29 H29 108.2 ?
C217 C210 C218 111.9(2) y
C217 C210 P22 109.49(19) y
C218 C210 P22 112.15(18) y
C217 C210 H210 107.7 ?
C218 C210 H210 107.7 ?
P22 C210 H210 107.7 ?
C27 C211 H21A 109.5 ?
C27 C211 H21B 109.5 ?
H21A C211 H21B 109.5 ?
C27 C211 H21C 109.5 ?
H21A C211 H21C 109.5 ?
H21B C211 H21C 109.5 ?
C27 C212 H21D 109.5 ?
C27 C212 H21E 109.5 ?
H21D C212 H21E 109.5 ?
C27 C212 H21F 109.5 ?
H21D C212 H21F 109.5 ?
H21E C212 H21F 109.5 ?
C28 C213 H21G 109.5 ?
C28 C213 H21H 109.5 ?
H21G C213 H21H 109.5 ?
C28 C213 H21I 109.5 ?
H21G C213 H21I 109.5 ?
H21H C213 H21I 109.5 ?
C28 C214 H21J 109.5 ?
C28 C214 H21K 109.5 ?
H21J C214 H21K 109.5 ?
C28 C214 H21L 109.5 ?
H21J C214 H21L 109.5 ?
H21K C214 H21L 109.5 ?
C29 C215 H21M 109.5 ?
C29 C215 H21N 109.5 ?
H21M C215 H21N 109.5 ?
C29 C215 H21O 109.5 ?
H21M C215 H21O 109.5 ?
H21N C215 H21O 109.5 ?
C29 C216 H21P 109.5 ?
C29 C216 H21Q 109.5 ?
H21P C216 H21Q 109.5 ?
C29 C216 H21R 109.5 ?
H21P C216 H21R 109.5 ?
H21Q C216 H21R 109.5 ?
C210 C217 H21S 109.5 ?
C210 C217 H21T 109.5 ?
H21S C217 H21T 109.5 ?
C210 C217 H21U 109.5 ?
H21S C217 H21U 109.5 ?
H21T C217 H21U 109.5 ?
C210 C218 H21V 109.5 ?
C210 C218 H21W 109.5 ?
H21V C218 H21W 109.5 ?
C210 C218 H21X 109.5 ?
H21V C218 H21X 109.5 ?
H21W C218 H21X 109.5 ?
N21 C219 C220 177.9(3) y
C219 C220 H22A 109.5 ?
C219 C220 H22B 109.5 ?
H22A C220 H22B 109.5 ?
C219 C220 H22C 109.5 ?
H22A C220 H22C 109.5 ?
H22B C220 H22C 109.5 ?
F21 C2 F22 107.5(3) y
F21 C2 F23 106.7(2) y
F22 C2 F23 105.0(2) y
F21 C2 S21 112.5(2) y
F22 C2 S21 112.36(19) y
F23 C2 S21 112.3(2) y
O23 S21 O24 115.59(15) y
O23 S21 O25 116.06(17) y
O24 S21 O25 114.17(14) y
O23 S21 C2 102.29(13) y
O24 S21 C2 104.12(13) y
O25 S21 C2 101.84(14) y
C32 NI31 N31 172.61(9) y
C32 NI31 P32 82.04(7) y
N31 NI31 P32 95.75(6) y
C32 NI31 P31 81.89(7) y
N31 NI31 P31 100.54(6) y
P32 NI31 P31 163.69(3) y
O31 P31 C38 102.9(1) y
O31 P31 C37 101.94(10) y
C38 P31 C37 108.33(12) y
O31 P31 NI31 105.96(6) y
C38 P31 NI31 117.77(9) y
C37 P31 NI31 117.58(9) y
O32 P32 C39 102.2(1) y
O32 P32 C310 102.66(10) y
C39 P32 C310 108.69(13) y
O32 P32 NI31 106.07(6) y
C39 P32 NI31 116.79(9) y
C310 P32 NI31 118.10(9) y
C31 O31 P31 111.84(14) y
C33 O32 P32 111.97(14) y
C319 N31 NI31 173.2(2) y
C36 C31 O31 118.9(2) y
C36 C31 C32 123.7(2) y
O31 C31 C32 117.4(2) y
C31 C32 C33 115.2(2) y
C31 C32 NI31 122.52(17) y
C33 C32 NI31 122.09(18) y
C34 C33 O32 119.1(2) y
C34 C33 C32 123.6(2) y
O32 C33 C32 117.4(2) y
C33 C34 C35 118.2(2) y
C33 C34 H34 120.9 ?
C35 C34 H34 120.9 ?
C34 C35 C36 121.1(2) y
C34 C35 H35 119.4 ?
C36 C35 H35 119.4 ?
C31 C36 C35 118.2(2) y
C31 C36 H36 120.9 ?
C35 C36 H36 120.9 ?
C311 C37 C312 111.9(2) y
C311 C37 P31 108.91(18) y
C312 C37 P31 112.48(18) y
C311 C37 H37 107.8 ?
C312 C37 H37 107.8 ?
P31 C37 H37 107.8 ?
C313 C38 C314 112.1(2) y
C313 C38 P31 110.37(17) y
C314 C38 P31 109.82(18) y
C313 C38 H38 108.2 ?
C314 C38 H38 108.2 ?
P31 C38 H38 108.2 ?
C315 C39 C316 112.1(2) y
C315 C39 P32 108.61(18) y
C316 C39 P32 112.69(18) y
C315 C39 H39 107.7 ?
C316 C39 H39 107.7 ?
P32 C39 H39 107.7 ?
C317 C310 C318 111.8(2) y
C317 C310 P32 111.64(19) y
C318 C310 P32 109.11(19) y
C317 C310 H310 108 ?
C318 C310 H310 108 ?
P32 C310 H310 108 ?
C37 C311 H31A 109.5 ?
C37 C311 H31B 109.5 ?
H31A C311 H31B 109.5 ?
C37 C311 H31C 109.5 ?
H31A C311 H31C 109.5 ?
H31B C311 H31C 109.5 ?
C37 C312 H31D 109.5 ?
C37 C312 H31E 109.5 ?
H31D C312 H31E 109.5 ?
C37 C312 H31F 109.5 ?
H31D C312 H31F 109.5 ?
H31E C312 H31F 109.5 ?
C38 C313 H31G 109.5 ?
C38 C313 H31H 109.5 ?
H31G C313 H31H 109.5 ?
C38 C313 H31I 109.5 ?
H31G C313 H31I 109.5 ?
H31H C313 H31I 109.5 ?
C38 C314 H31J 109.5 ?
C38 C314 H31K 109.5 ?
H31J C314 H31K 109.5 ?
C38 C314 H31L 109.5 ?
H31J C314 H31L 109.5 ?
H31K C314 H31L 109.5 ?
C39 C315 H31M 109.5 ?
C39 C315 H31N 109.5 ?
H31M C315 H31N 109.5 ?
C39 C315 H31O 109.5 ?
H31M C315 H31O 109.5 ?
H31N C315 H31O 109.5 ?
C39 C316 H31P 109.5 ?
C39 C316 H31Q 109.5 ?
H31P C316 H31Q 109.5 ?
C39 C316 H31R 109.5 ?
H31P C316 H31R 109.5 ?
H31Q C316 H31R 109.5 ?
C310 C317 H31S 109.5 ?
C310 C317 H31T 109.5 ?
H31S C317 H31T 109.5 ?
C310 C317 H31U 109.5 ?
H31S C317 H31U 109.5 ?
H31T C317 H31U 109.5 ?
C310 C318 H31V 109.5 ?
C310 C318 H31W 109.5 ?
H31V C318 H31W 109.5 ?
C310 C318 H31X 109.5 ?
H31V C318 H31X 109.5 ?
H31W C318 H31X 109.5 ?
N31 C319 C320 178.9(3) y
C319 C320 H32A 109.5 ?
C319 C320 H32B 109.5 ?
H32A C320 H32B 109.5 ?
C319 C320 H32C 109.5 ?
H32A C320 H32C 109.5 ?
H32B C320 H32C 109.5 ?
F31 C3 F32 108.0(3) y
F31 C3 F33 104.3(3) y
F32 C3 F33 106.2(3) y
F31 C3 S31 114.0(3) y
F32 C3 S31 112.9(2) y
F33 C3 S31 110.8(2) y
O33 S31 O34 117.6(2) y
O33 S31 O35 112.12(19) y
O34 S31 O35 116.39(19) y
O33 S31 C3 102.08(18) y
O34 S31 C3 104.09(15) y
O35 S31 C3 101.53(18) y

loop_
_geom_bond_atom_site_label_1
_geom_bond_atom_site_label_2
_geom_bond_distance
_geom_bond_publ_flag
Ni11 N11 1.874(2) y
Ni11 C12 1.881(2) y
Ni11 P11 2.1683(7) y
Ni11 P12 2.1704(7) y
P11 O11 1.6520(16) y
P11 C17 1.817(2) y
P11 C18 1.817(2) y
P12 O12 1.6491(16) y
P12 C110 1.817(3) y
P12 C19 1.831(2) y
O11 C11 1.390(3) y
O12 C13 1.401(3) y
N11 C119 1.140(3) y
C11 C16 1.380(3) y
C11 C12 1.392(3) y
C12 C13 1.403(3) y
C13 C14 1.381(3) y
C14 C15 1.388(3) y
C14 H14 0.95 ?
C15 C16 1.393(3) y
C15 H15 0.95 ?
C16 H16 0.95 ?
C17 C112 1.530(3) y
C17 C111 1.534(3) y
C17 H17 1 ?
C18 C114 1.533(3) y
C18 C113 1.534(3) y
C18 H18 1 ?
C19 C116 1.522(3) y
C19 C115 1.523(4) y
C19 H19 1 ?
C110 C118 1.528(3) y
C110 C117 1.540(3) y
C110 H110 1 ?
C111 H11a 0.98 ?
C111 H11b 0.98 ?
C111 H11c 0.98 ?
C112 H11d 0.98 ?
C112 H11e 0.98 ?
C112 H11f 0.98 ?
C113 H11g 0.98 ?
C113 H11h 0.98 ?
C113 H11i 0.98 ?
C114 H11j 0.98 ?
C114 H11k 0.98 ?
C114 H11l 0.98 ?
C115 H11m 0.98 ?
C115 H11n 0.98 ?
C115 H11o 0.98 ?
C116 H11p 0.98 ?
C116 H11q 0.98 ?
C116 H11r 0.98 ?
C117 H11s 0.98 ?
C117 H11t 0.98 ?
C117 H11u 0.98 ?
C118 H11v 0.98 ?
C118 H11w 0.98 ?
C118 H11x 0.98 ?
C119 C120 1.451(3) y
C120 H12a 0.98 ?
C120 H12b 0.98 ?
C120 H12c 0.98 ?
C1 F11 1.324(3) y
C1 F12 1.326(3) y
C1 F13 1.333(3) y
C1 S11 1.822(3) y
S11 O15 1.430(2) y
S11 O14 1.4305(19) y
S11 O13 1.436(2) y
Ni21 N21 1.877(2) y
Ni21 C22 1.882(2) y
Ni21 P21 2.1552(8) y
Ni21 P22 2.1638(7) y
P21 O21 1.6490(18) y
P21 C27 1.821(3) y
P21 C28 1.823(3) y
P22 O22 1.6556(16) y
P22 C210 1.811(3) y
P22 C29 1.819(3) y
O21 C21 1.398(3) y
O22 C23 1.388(3) y
N21 C219 1.137(3) y
C21 C26 1.380(3) y
C21 C22 1.399(3) y
C22 C23 1.398(3) y
C23 C24 1.380(3) y
C24 C25 1.395(4) y
C24 H24 0.95 ?
C25 C26 1.389(4) y
C25 H25 0.95 ?
C26 H26 0.95 ?
C27 C212 1.516(5) y
C27 C211 1.536(5) y
C27 H27 1 ?
C28 C213 1.487(4) y
C28 C214 1.532(4) y
C28 H28 1 ?
C29 C216 1.531(4) y
C29 C215 1.533(3) y
C29 H29 1 ?
C210 C217 1.530(4) y
C210 C218 1.531(4) y
C210 H210 1 ?
C211 H21a 0.98 ?
C211 H21b 0.98 ?
C211 H21c 0.98 ?
C212 H21d 0.98 ?
C212 H21e 0.98 ?
C212 H21f 0.98 ?
C213 H21g 0.98 ?
C213 H21h 0.98 ?
C213 H21i 0.98 ?
C214 H21j 0.98 ?
C214 H21k 0.98 ?
C214 H21l 0.98 ?
C215 H21m 0.98 ?
C215 H21n 0.98 ?
C215 H21o 0.98 ?
C216 H21p 0.98 ?
C216 H21q 0.98 ?
C216 H21r 0.98 ?
C217 H21s 0.98 ?
C217 H21t 0.98 ?
C217 H21u 0.98 ?
C218 H21v 0.98 ?
C218 H21w 0.98 ?
C218 H21x 0.98 ?
C219 C220 1.454(3) y
C220 H22a 0.98 ?
C220 H22b 0.98 ?
C220 H22c 0.98 ?
C2 F21 1.318(3) y
C2 F22 1.325(3) y
C2 F23 1.331(3) y
C2 S21 1.821(3) y
S21 O23 1.423(2) y
S21 O24 1.427(2) y
S21 O25 1.428(2) y
Ni31 C32 1.883(2) y
Ni31 N31 1.884(2) y
Ni31 P32 2.1702(7) y
Ni31 P31 2.1785(7) y
P31 O31 1.6498(16) y
P31 C38 1.814(3) y
P31 C37 1.819(2) y
P32 O32 1.6489(16) y
P32 C39 1.823(3) y
P32 C310 1.827(3) y
O31 C31 1.394(3) y
O32 C33 1.392(3) y
N31 C319 1.138(3) y
C31 C36 1.382(3) y
C31 C32 1.396(3) y
C32 C33 1.403(3) y
C33 C34 1.382(3) y
C34 C35 1.388(3) y
C34 H34 0.95 ?
C35 C36 1.392(3) y
C35 H35 0.95 ?
C36 H36 0.95 ?
C37 C311 1.528(4) y
C37 C312 1.533(4) y
C37 H37 1 ?
C38 C313 1.527(3) y
C38 C314 1.528(3) y
C38 H38 1 ?
C39 C315 1.530(4) y
C39 C316 1.536(4) y
C39 H39 1 ?
C310 C317 1.528(4) y
C310 C318 1.529(4) y
C310 H310 1 ?
C311 H31a 0.98 ?
C311 H31b 0.98 ?
C311 H31c 0.98 ?
C312 H31d 0.98 ?
C312 H31e 0.98 ?
C312 H31f 0.98 ?
C313 H31g 0.98 ?
C313 H31h 0.98 ?
C313 H31i 0.98 ?
C314 H31j 0.98 ?
C314 H31k 0.98 ?
C314 H31l 0.98 ?
C315 H31m 0.98 ?
C315 H31n 0.98 ?
C315 H31o 0.98 ?
C316 H31p 0.98 ?
C316 H31q 0.98 ?
C316 H31r 0.98 ?
C317 H31s 0.98 ?
C317 H31t 0.98 ?
C317 H31u 0.98 ?
C318 H31v 0.98 ?
C318 H31w 0.98 ?
C318 H31x 0.98 ?
C319 C320 1.451(3) y
C320 H32a 0.98 ?
C320 H32b 0.98 ?
C320 H32c 0.98 ?
C3 F31 1.300(4) y
C3 F32 1.322(3) y
C3 F33 1.343(4) y
C3 S31 1.800(3) y
S31 O33 1.408(3) y
S31 O34 1.410(2) y
S31 O35 1.430(3) y

loop_
_geom_torsion_atom_site_label_1
_geom_torsion_atom_site_label_2
_geom_torsion_atom_site_label_3
_geom_torsion_atom_site_label_4
_geom_torsion
_geom_torsion_publ_flag
N11 NI11 P11 O11 172.21(9) y
C12 NI11 P11 O11 -3.78(9) y
P12 NI11 P11 O11 -1.94(14) y
N11 NI11 P11 C17 57.70(11) y
C12 NI11 P11 C17 -118.30(11) y
P12 NI11 P11 C17 -116.45(13) y
N11 NI11 P11 C18 -74.94(11) y
C12 NI11 P11 C18 109.06(11) y
P12 NI11 P11 C18 110.90(14) y
N11 NI11 P12 O12 -177.41(9) y
C12 NI11 P12 O12 -1.44(9) y
P11 NI11 P12 O12 -3.28(14) y
N11 NI11 P12 C110 66.44(12) y
C12 NI11 P12 C110 -117.60(12) y
P11 NI11 P12 C110 -119.44(14) y
N11 NI11 P12 C19 -64.16(11) y
C12 NI11 P12 C19 111.81(11) y
P11 NI11 P12 C19 109.97(14) y
C17 P11 O11 C11 127.88(16) y
C18 P11 O11 C11 -118.66(16) y
NI11 P11 O11 C11 4.78(16) y
C110 P12 O12 C13 131.39(16) y
C19 P12 O12 C13 -117.85(16) y
NI11 P12 O12 C13 1.93(16) y
P11 O11 C11 C16 176.50(18) y
P11 O11 C11 C12 -3.4(3) y
C16 C11 C12 C13 2.1(3) y
O11 C11 C12 C13 -178.05(19) y
C16 C11 C12 NI11 179.97(19) y
O11 C11 C12 NI11 -0.1(3) y
P11 NI11 C12 C11 2.59(18) y
P12 NI11 C12 C11 -176.9(2) y
P11 NI11 C12 C13 -179.64(19) y
P12 NI11 C12 C13 0.86(18) y
P12 O12 C13 C14 178.17(17) y
P12 O12 C13 C12 -1.5(3) y
C11 C12 C13 C14 -1.6(3) y
NI11 C12 C13 C14 -179.49(18) y
C11 C12 C13 O12 178.10(19) y
NI11 C12 C13 O12 0.2(3) y
O12 C13 C14 C15 -179.3(2) y
C12 C13 C14 C15 0.3(4) y
C13 C14 C15 C16 0.5(4) y
O11 C11 C16 C15 178.8(2) y
C12 C11 C16 C15 -1.3(4) y
C14 C15 C16 C11 -0.1(4) y
O11 P11 C17 C112 60.12(19) y
C18 P11 C17 C112 -47.6(2) y
NI11 P11 C17 C112 176.14(15) y
O11 P11 C17 C111 -65.07(18) y
C18 P11 C17 C111 -172.80(17) y
NI11 P11 C17 C111 50.95(18) y
O11 P11 C18 C114 65.35(19) y
C17 P11 C18 C114 174.30(17) y
NI11 P11 C18 C114 -50.0(2) y
O11 P11 C18 C113 -170.04(17) y
C17 P11 C18 C113 -61.1(2) y
NI11 P11 C18 C113 74.63(19) y
O12 P12 C19 C116 -60.6(2) y
C110 P12 C19 C116 46.7(2) y
NI11 P12 C19 C116 -175.17(16) y
O12 P12 C19 C115 64.8(2) y
C110 P12 C19 C115 171.99(19) y
NI11 P12 C19 C115 -49.9(2) y
O12 P12 C110 C118 -64.2(2) y
C19 P12 C110 C118 -172.75(18) y
NI11 P12 C110 C118 53.9(2) y
O12 P12 C110 C117 171.85(18) y
C19 P12 C110 C117 63.3(2) y
NI11 P12 C110 C117 -70.0(2) y
F11 C1 S11 O15 -56.9(2) y
F12 C1 S11 O15 64.3(2) y
F13 C1 S11 O15 -177.1(2) y
F11 C1 S11 O14 62.5(2) y
F12 C1 S11 O14 -176.31(19) y
F13 C1 S11 O14 -57.7(2) y
F11 C1 S11 O13 -177.0(2) y
F12 C1 S11 O13 -55.8(2) y
F13 C1 S11 O13 62.8(2) y
N21 NI21 P21 O21 -176.52(10) y
C22 NI21 P21 O21 0.71(10) y
P22 NI21 P21 O21 6.60(15) y
N21 NI21 P21 C27 -61.58(15) y
C22 NI21 P21 C27 115.64(15) y
P22 NI21 P21 C27 121.53(17) y
N21 NI21 P21 C28 69.88(12) y
C22 NI21 P21 C28 -112.90(13) y
P22 NI21 P21 C28 -107.01(15) y
N21 NI21 P22 O22 175.68(9) y
C22 NI21 P22 O22 -1.55(10) y
P21 NI21 P22 O22 -7.44(15) y
N21 NI21 P22 C210 61.81(12) y
C22 NI21 P22 C210 -115.42(12) y
P21 NI21 P22 C210 -121.30(14) y
N21 NI21 P22 C29 -70.95(11) y
C22 NI21 P22 C29 111.82(12) y
P21 NI21 P22 C29 105.94(14) y
C27 P21 O21 C21 -126.77(18) y
C28 P21 O21 C21 119.50(18) y
NI21 P21 O21 C21 -0.33(17) y
C210 P22 O22 C23 122.83(16) y
C29 P22 O22 C23 -123.77(16) y
NI21 P22 O22 C23 1.41(16) y
P21 O21 C21 C26 179.53(19) y
P21 O21 C21 C22 -0.4(3) y
C26 C21 C22 C23 0.1(4) y
O21 C21 C22 C23 -179.9(2) y
C26 C21 C22 NI21 -178.7(2) y
O21 C21 C22 NI21 1.2(3) y
P21 NI21 C22 C23 -179.9(2) y
P22 NI21 C22 C23 1.67(18) y
P21 NI21 C22 C21 -1.10(19) y
P22 NI21 C22 C21 -179.5(2) y
P22 O22 C23 C24 179.83(17) y
P22 O22 C23 C22 -0.3(3) y
C21 C22 C23 C24 -0.3(3) y
NI21 C22 C23 C24 178.59(18) y
C21 C22 C23 O22 179.9(2) y
NI21 C22 C23 O22 -1.2(3) y
O22 C23 C24 C25 179.7(2) y
C22 C23 C24 C25 -0.1(4) y
C23 C24 C25 C26 0.8(4) y
O21 C21 C26 C25 -179.5(2) y
C22 C21 C26 C25 0.5(4) y
C24 C25 C26 C21 -0.9(4) y
O21 P21 C27 C212 66.0(2) y
C28 P21 C27 C212 175.5(2) y
NI21 P21 C27 C212 -51.4(3) y
O21 P21 C27 C211 -169.8(2) y
C28 P21 C27 C211 -60.3(3) y
NI21 P21 C27 C211 72.8(3) y
O21 P21 C28 C213 65.3(2) y
C27 P21 C28 C213 -43.0(3) y
NI21 P21 C28 C213 -179.5(2) y
O21 P21 C28 C214 -60.0(2) y
C27 P21 C28 C214 -168.4(2) y
NI21 P21 C28 C214 55.2(2) y
O22 P22 C29 C216 74.45(18) y
C210 P22 C29 C216 -176.38(17) y
NI21 P22 C29 C216 -41.2(2) y
O22 P22 C29 C215 -162.10(19) y
C210 P22 C29 C215 -52.9(2) y
NI21 P22 C29 C215 82.2(2) y
O22 P22 C210 C217 -78.09(19) y
C29 P22 C210 C217 174.25(18) y
NI21 P22 C210 C217 37.0(2) y
O22 P22 C210 C218 46.8(2) y
C29 P22 C210 C218 -60.9(2) y
NI21 P22 C210 C218 161.86(18) y
F21 C2 S21 O23 -179.0(2) y
F22 C2 S21 O23 -57.5(2) y
F23 C2 S21 O23 60.6(2) y
F21 C2 S21 O24 60.3(2) y
F22 C2 S21 O24 -178.2(2) y
F23 C2 S21 O24 -60.1(2) y
F21 C2 S21 O25 -58.6(2) y
F22 C2 S21 O25 62.9(2) y
F23 C2 S21 O25 -179.0(2) y
C32 NI31 P31 O31 1.73(10) y
N31 NI31 P31 O31 174.66(9) y
P32 NI31 P31 O31 -8.39(14) y
C32 NI31 P31 C38 116.12(12) y
N31 NI31 P31 C38 -70.95(11) y
P32 NI31 P31 C38 106.00(14) y
C32 NI31 P31 C37 -111.35(12) y
N31 NI31 P31 C37 61.57(12) y
P32 NI31 P31 C37 -121.47(14) y
C32 NI31 P32 O32 5.19(10) y
N31 NI31 P32 O32 -167.70(9) y
P31 NI31 P32 O32 15.31(14) y
C32 NI31 P32 C39 118.26(12) y
N31 NI31 P32 C39 -54.63(12) y
P31 NI31 P32 C39 128.38(14) y
C32 NI31 P32 C310 -109.16(12) y
N31 NI31 P32 C310 77.95(12) y
P31 NI31 P32 C310 -99.04(15) y
C38 P31 O31 C31 -129.42(16) y
C37 P31 O31 C31 118.36(17) y
NI31 P31 O31 C31 -5.19(16) y
C39 P32 O32 C33 -126.62(16) y
C310 P32 O32 C33 120.76(16) y
NI31 P32 O32 C33 -3.79(16) y
P31 O31 C31 C36 -172.18(18) y
P31 O31 C31 C32 7.3(3) y
C36 C31 C32 C33 -1.4(4) y
O31 C31 C32 C33 179.2(2) y
C36 C31 C32 NI31 173.12(19) y
O31 C31 C32 NI31 -6.3(3) y
P32 NI31 C32 C31 179.3(2) y
P31 NI31 C32 C31 2.11(19) y
P32 NI31 C32 C33 -6.58(18) y
P31 NI31 C32 C33 176.3(2) y
P32 O32 C33 C34 179.30(17) y
P32 O32 C33 C32 -0.6(3) y
C31 C32 C33 C34 0.7(3) y
NI31 C32 C33 C34 -173.85(18) y
C31 C32 C33 O32 -179.4(2) y
NI31 C32 C33 O32 6.1(3) y
O32 C33 C34 C35 -179.8(2) y
C32 C33 C34 C35 0.1(4) y
C33 C34 C35 C36 -0.4(4) y
O31 C31 C36 C35 -179.4(2) y
C32 C31 C36 C35 1.2(4) y
C34 C35 C36 C31 -0.2(4) y
O31 P31 C37 C311 -70.24(19) y
C38 P31 C37 C311 -178.32(18) y
NI31 P31 C37 C311 45.1(2) y
O31 P31 C37 C312 54.4(2) y
C38 P31 C37 C312 -53.7(2) y
NI31 P31 C37 C312 169.68(16) y
O31 P31 C38 C313 -168.48(17) y
C37 P31 C38 C313 -61.1(2) y
NI31 P31 C38 C313 75.46(19) y
O31 P31 C38 C314 67.50(19) y
C37 P31 C38 C314 174.93(18) y
NI31 P31 C38 C314 -48.6(2) y
O32 P32 C39 C315 72.95(19) y
C310 P32 C39 C315 -178.99(18) y
NI31 P32 C39 C315 -42.3(2) y
O32 P32 C39 C316 -51.9(2) y
C310 P32 C39 C316 56.2(2) y
NI31 P32 C39 C316 -167.11(16) y
O32 P32 C310 C317 168.23(18) y
C39 P32 C310 C317 60.5(2) y
NI31 P32 C310 C317 -75.6(2) y
O32 P32 C310 C318 -67.7(2) y
C39 P32 C310 C318 -175.43(19) y
NI31 P32 C310 C318 48.5(2) y
F31 C3 S31 O33 177.6(3) y
F32 C3 S31 O33 -58.7(3) y
F33 C3 S31 O33 60.3(3) y
F31 C3 S31 O34 54.7(3) y
F32 C3 S31 O34 178.5(3) y
F33 C3 S31 O34 -62.5(3) y
F31 C3 S31 O35 -66.5(3) y
F32 C3 S31 O35 57.2(3) y
F33 C3 S31 O35 176.2(2) y
